data_4500699
loop_
_publ_author_name
'Alsobrook, Andrea N.'
'Alekseev, Evgeny V.'
'Depmeier, Wulf'
'Albrecht-Schmitt, Thomas E.'

_publ_section_title
;
 Incorporation of Mn(II) and Fe(II) into Uranyl Carboxyphosphonates
;
_journal_issue 6
_journal_name_full 'Crystal Growth &amp; Design'
_journal_page_first 2358
_journal_paper_doi 10.1021/cg200127a
_journal_volume 11
_journal_year 2011
_chemical_formula_moiety 'C4 H4 Mn2 O26 P2 U3'
_chemical_formula_sum 'C4 H4 Mn2 O26 P2 U3'
_chemical_formula_weight 1353.98
_chemical_name_systematic
; 
 ? 
;
_space_group_IT_number 14
_symmetry_cell_setting monoclinic
_symmetry_space_group_name_Hall '-P 2ybc'
_symmetry_space_group_name_H-M 'P 1 21/c 1'
_atom_sites_solution_hydrogens geom
_atom_sites_solution_primary direct
_atom_sites_solution_secondary difmap
_audit_creation_method SHELXL-97
_cell_angle_alpha 90.00
_cell_angle_beta 98.6070(10)
_cell_angle_gamma 90.00
_cell_formula_units_Z 2
_cell_length_a 6.7914(3)
_cell_length_b 17.5941(9)
_cell_length_c 10.1757(5)
_cell_measurement_reflns_used 2601
_cell_measurement_temperature 100(2)
_cell_measurement_theta_max 27.49
_cell_measurement_theta_min 2.32
_cell_volume 1202.19(10)
_computing_cell_refinement 'SMART, SAINT'
_computing_data_collection SMART
_computing_data_reduction SAINT
_computing_molecular_graphics 'SHELXP-97 (Sheldrick, 1997)'
_computing_publication_material 'SHELXL-97 (Sheldrick, 2000)'
_computing_structure_refinement 'SHELXL-97 (Sheldrick, 1997)'
_computing_structure_solution 'SHELXS-97 (Sheldrick, 1990)'
_diffrn_ambient_temperature 100(2)
_diffrn_detector_area_resol_mean 0
_diffrn_measured_fraction_theta_full 0.999
_diffrn_measured_fraction_theta_max 0.999
_diffrn_measurement_device_type 'BRUKER APEX'
_diffrn_measurement_method '0.3 wide /w exposure'
_diffrn_radiation_monochromator graphite
_diffrn_radiation_source 'fine-focus sealed tube'
_diffrn_radiation_type MoK\a
_diffrn_radiation_wavelength 0.71073
_diffrn_reflns_av_R_equivalents 0.0230
_diffrn_reflns_av_sigmaI/netI 0.0171
_diffrn_reflns_limit_h_max 8
_diffrn_reflns_limit_h_min -8
_diffrn_reflns_limit_k_max 22
_diffrn_reflns_limit_k_min -22
_diffrn_reflns_limit_l_max 13
_diffrn_reflns_limit_l_min -13
_diffrn_reflns_number 13959
_diffrn_reflns_theta_full 27.49
_diffrn_reflns_theta_max 27.49
_diffrn_reflns_theta_min 2.32
_diffrn_standards_decay_% 0
_diffrn_standards_interval_count nm
_diffrn_standards_interval_time nm
_diffrn_standards_number nm
_exptl_absorpt_coefficient_mu 21.403
_exptl_absorpt_correction_T_max 0.543
_exptl_absorpt_correction_T_min 0.077
_exptl_absorpt_correction_type numerical
_exptl_absorpt_process_details SHELXPREP
_exptl_crystal_colour orange
_exptl_crystal_density_diffrn 3.740
_exptl_crystal_density_meas ?
_exptl_crystal_density_method 'not measured'
_exptl_crystal_description platelet
_exptl_crystal_F_000 1184
_exptl_crystal_size_max 0.18628
_exptl_crystal_size_mid 0.1051
_exptl_crystal_size_min 0.02852
_refine_diff_density_max 1.165
_refine_diff_density_min -2.822
_refine_diff_density_rms 0.211
_refine_ls_extinction_method none
_refine_ls_goodness_of_fit_ref 1.133
_refine_ls_hydrogen_treatment constr
_refine_ls_matrix_type full
_refine_ls_number_parameters 169
_refine_ls_number_reflns 2757
_refine_ls_number_restraints 0
_refine_ls_restrained_S_all 1.133
_refine_ls_R_factor_all 0.0213
_refine_ls_R_factor_gt 0.0194
_refine_ls_shift/su_max 0.001
_refine_ls_shift/su_mean 0.000
_refine_ls_structure_factor_coef Fsqd
_refine_ls_weighting_details 'calc w=1/[\s^2^(Fo^2^)+(0.0188P)^2^+11.3565P] where P=(Fo^2^+2Fc^2^)/3'
_refine_ls_weighting_scheme calc
_refine_ls_wR_factor_gt 0.0510
_refine_ls_wR_factor_ref 0.0517
_reflns_number_gt 2602
_reflns_number_total 2757
_reflns_threshold_expression >2sigma(I)
_cod_data_source_file cg200127a_si_001.cif
_cod_data_source_block p21c
_cod_depositor_comments
;
The following automatic conversions were performed:

'_exptl_crystal_density_meas' value 'nm' was changed to '?' - the
value is perceived as not measured.

Automatic conversion script
Id: cif_fix_values 3008 2015-01-20 13:52:24Z robertas 
;
_cod_original_sg_symbol_H-M 'P 21/c'
_cod_database_code 4500699

loop_
_symmetry_equiv_pos_as_xyz
'x, y, z'
'-x, y+1/2, -z+1/2'
'-x, -y, -z'
'x, -y-1/2, z-1/2'

loop_
_atom_site_label
_atom_site_type_symbol
_atom_site_fract_x
_atom_site_fract_y
_atom_site_fract_z
_atom_site_U_iso_or_equiv
_atom_site_adp_type
_atom_site_occupancy
_atom_site_symmetry_multiplicity
_atom_site_calc_flag
_atom_site_refinement_flags
U1 U 0.0000 0.0000 0.5000 0.01286(8) Uani 1 2 d S
U2 U -0.47823(3) -0.052217(10) 0.665493(17) 0.00572(6) Uani 1 1 d .
Mn1 Mn -1.02913(11) -0.29734(4) 0.83228(8) 0.00758(15) Uani 1 1 d .
P1 P -0.95246(18) -0.09983(7) 0.78733(12) 0.0064(2) Uani 1 1 d .
O1 O -0.9857(6) -0.1836(2) 0.7885(5) 0.0227(10) Uani 1 1 d .
O2 O -1.1405(6) -0.0521(2) 0.7636(5) 0.0259(11) Uani 1 1 d .
O3 O -0.8297(6) -0.0791(3) 0.6763(4) 0.0201(9) Uani 1 1 d .
O4 O -0.5783(6) -0.1638(2) 1.0594(4) 0.0125(7) Uani 1 1 d .
O5 O -0.4995(6) -0.1202(2) 0.8698(4) 0.0128(8) Uani 1 1 d .
O6 O -0.0708(5) -0.0883(2) 0.4110(4) 0.0143(8) Uani 1 1 d .
O7 O -0.5167(5) 0.0337(2) 0.7500(4) 0.0113(7) Uani 1 1 d .
O8 O -0.4455(6) -0.1413(2) 0.5872(4) 0.0121(7) Uani 1 1 d .
O9 O -0.3081(6) 0.0157(2) 0.5254(4) 0.0116(7) Uani 1 1 d .
O10 O -1.1652(6) -0.3315(2) 0.6357(4) 0.0161(8) Uani 1 1 d .
O11 O -1.3129(6) -0.2662(2) 0.8899(4) 0.0173(8) Uani 1 1 d .
O12 O -0.7377(6) -0.3400(2) 0.7994(4) 0.0155(8) Uani 1 1 d .
O13 O -0.8819(6) -0.2699(2) 1.0351(4) 0.0127(8) Uani 1 1 d .
C1 C -0.7976(8) -0.0720(3) 0.9400(5) 0.0126(10) Uani 1 1 d .
H1A H -0.7595 -0.0179 0.9352 0.015 Uiso 1 1 calc R
H1B H -0.8720 -0.0783 1.0159 0.015 Uiso 1 1 calc R
C2 C -0.6126(8) -0.1214(3) 0.9600(5) 0.0098(10) Uani 1 1 d .

loop_
_atom_site_aniso_label
_atom_site_aniso_U_11
_atom_site_aniso_U_22
_atom_site_aniso_U_33
_atom_site_aniso_U_23
_atom_site_aniso_U_13
_atom_site_aniso_U_12
U1 0.00886(13) 0.00906(13) 0.01927(15) -0.00486(11) -0.00244(10) 0.00229(10)
U2 0.00522(9) 0.00519(9) 0.00699(9) 0.00045(6) 0.00166(6) 0.00000(6)
Mn1 0.0078(3) 0.0057(3) 0.0094(4) 0.0013(3) 0.0019(3) 0.0000(3)
P1 0.0061(6) 0.0065(6) 0.0067(6) 0.0018(5) 0.0017(4) 0.0000(4)
O1 0.023(2) 0.0083(18) 0.031(2) 0.0061(17) -0.0120(18) -0.0048(16)
O2 0.012(2) 0.017(2) 0.043(3) -0.013(2) -0.0135(19) 0.0082(16)
O3 0.0134(19) 0.040(3) 0.0074(19) 0.0056(17) 0.0021(15) -0.0138(18)
O4 0.0156(19) 0.0139(18) 0.0081(18) 0.0022(15) 0.0020(14) -0.0010(15)
O5 0.0123(18) 0.0165(19) 0.0103(18) 0.0050(15) 0.0036(14) 0.0036(14)
O6 0.0102(18) 0.0065(17) 0.024(2) -0.0088(15) -0.0044(15) 0.0011(14)
O7 0.0102(18) 0.0074(16) 0.0163(19) -0.0023(14) 0.0027(14) 0.0004(13)
O8 0.0133(18) 0.0095(17) 0.0134(19) -0.0012(15) 0.0022(14) 0.0003(14)
O9 0.0119(18) 0.0130(18) 0.0104(18) 0.0046(14) 0.0033(14) -0.0025(14)
O10 0.015(2) 0.020(2) 0.0129(19) -0.0025(16) -0.0015(15) 0.0001(15)
O11 0.0140(19) 0.016(2) 0.024(2) 0.0049(17) 0.0082(16) 0.0041(15)
O12 0.0126(19) 0.018(2) 0.016(2) 0.0007(16) 0.0047(15) 0.0055(15)
O13 0.0148(19) 0.0134(18) 0.0095(18) -0.0004(14) 0.0002(14) -0.0015(15)
C1 0.010(2) 0.016(3) 0.012(3) -0.002(2) 0.001(2) 0.004(2)
C2 0.010(2) 0.009(2) 0.009(2) -0.0034(19) -0.0005(18) -0.0011(18)

loop_
_atom_type_symbol
_atom_type_description
_atom_type_scat_dispersion_real
_atom_type_scat_dispersion_imag
_atom_type_scat_source
C C 0.0033 0.0016 'International Tables Vol C Tables 4.2.6.8 and 6.1.1.4'
H H 0.0000 0.0000 'International Tables Vol C Tables 4.2.6.8 and 6.1.1.4'
O O 0.0106 0.0060 'International Tables Vol C Tables 4.2.6.8 and 6.1.1.4'
P P 0.1023 0.0942 'International Tables Vol C Tables 4.2.6.8 and 6.1.1.4'
Mn Mn 0.3368 0.7283 'International Tables Vol C Tables 4.2.6.8 and 6.1.1.4'
U U -9.6767 9.6646 'International Tables Vol C Tables 4.2.6.8 and 6.1.1.4'

loop_
_geom_angle_atom_site_label_1
_geom_angle_atom_site_label_2
_geom_angle_atom_site_label_3
_geom_angle
_geom_angle_site_symmetry_1
_geom_angle_site_symmetry_3
O6 U1 O6 180.0 . 3_556
O6 U1 O9 88.90(16) . .
O6 U1 O9 91.10(16) 3_556 .
O6 U1 O9 91.10(16) . 3_556
O6 U1 O9 88.90(16) 3_556 3_556
O9 U1 O9 180.0(2) . 3_556
O6 U1 O3 86.54(16) . 1_655
O6 U1 O3 93.46(16) 3_556 1_655
O9 U1 O3 110.35(13) . 1_655
O9 U1 O3 69.65(13) 3_556 1_655
O6 U1 O3 93.46(16) . 3_456
O6 U1 O3 86.54(16) 3_556 3_456
O9 U1 O3 69.65(13) . 3_456
O9 U1 O3 110.35(13) 3_556 3_456
O3 U1 O3 180.0 1_655 3_456
O6 U1 P1 91.65(13) . 3_456
O6 U1 P1 88.34(13) 3_556 3_456
O9 U1 P1 93.89(10) . 3_456
O9 U1 P1 86.11(10) 3_556 3_456
O3 U1 P1 155.63(10) 1_655 3_456
O3 U1 P1 24.37(10) 3_456 3_456
O6 U1 P1 88.35(13) . 1_655
O6 U1 P1 91.66(13) 3_556 1_655
O9 U1 P1 86.11(10) . 1_655
O9 U1 P1 93.89(10) 3_556 1_655
O3 U1 P1 24.37(10) 1_655 1_655
O3 U1 P1 155.63(10) 3_456 1_655
P1 U1 P1 180.00(2) 3_456 1_655
O6 U1 U2 99.96(11) . 1_655
O6 U1 U2 80.04(11) 3_556 1_655
O9 U1 U2 146.28(10) . 1_655
O9 U1 U2 33.72(10) 3_556 1_655
O3 U1 U2 39.05(9) 1_655 1_655
O3 U1 U2 140.95(9) 3_456 1_655
P1 U1 U2 118.05(2) 3_456 1_655
P1 U1 U2 61.95(2) 1_655 1_655
O6 U1 U2 80.05(11) . 3_456
O6 U1 U2 99.95(11) 3_556 3_456
O9 U1 U2 33.72(10) . 3_456
O9 U1 U2 146.28(10) 3_556 3_456
O3 U1 U2 140.95(9) 1_655 3_456
O3 U1 U2 39.05(9) 3_456 3_456
P1 U1 U2 61.95(2) 3_456 3_456
P1 U1 U2 118.05(2) 1_655 3_456
U2 U1 U2 180.0 1_655 3_456
O6 U1 U2 99.04(13) . 3_556
O6 U1 U2 80.96(13) 3_556 3_556
O9 U1 U2 152.27(10) . 3_556
O9 U1 U2 27.73(10) 3_556 3_556
O3 U1 U2 96.70(9) 1_655 3_556
O3 U1 U2 83.30(9) 3_456 3_556
P1 U1 U2 59.57(2) 3_456 3_556
P1 U1 U2 120.43(2) 1_655 3_556
U2 U1 U2 58.535(5) 1_655 3_556
U2 U1 U2 121.465(5) 3_456 3_556
O6 U1 U2 80.96(13) . .
O6 U1 U2 99.04(13) 3_556 .
O9 U1 U2 27.73(10) . .
O9 U1 U2 152.27(10) 3_556 .
O3 U1 U2 83.30(9) 1_655 .
O3 U1 U2 96.70(9) 3_456 .
P1 U1 U2 120.43(2) 3_456 .
P1 U1 U2 59.57(2) 1_655 .
U2 U1 U2 121.465(5) 1_655 .
U2 U1 U2 58.535(5) 3_456 .
U2 U1 U2 180.0 3_556 .
O7 U2 O8 176.91(17) . .
O7 U2 O9 88.95(15) . .
O8 U2 O9 94.13(15) . .
O7 U2 O9 92.91(16) . 3_456
O8 U2 O9 88.48(15) . 3_456
O9 U2 O9 69.43(15) . 3_456
O7 U2 O2 89.93(16) . 1_655
O8 U2 O2 90.64(16) . 1_655
O9 U2 O2 73.46(16) . 1_655
O9 U2 O2 142.71(16) 3_456 1_655
O7 U2 O5 88.42(16) . .
O8 U2 O5 88.69(15) . .
O9 U2 O5 152.74(13) . .
O9 U2 O5 137.81(13) 3_456 .
O2 U2 O5 79.41(16) 1_655 .
O7 U2 O3 85.86(16) . .
O8 U2 O3 92.16(16) . .
O9 U2 O3 135.32(14) . .
O9 U2 O3 66.57(13) 3_456 .
O2 U2 O3 150.68(16) 1_655 .
O5 U2 O3 71.48(13) . .
O7 U2 U1 79.28(12) . 1_455
O8 U2 U1 100.63(12) . 1_455
O9 U2 U1 96.97(9) . 1_455
O9 U2 U1 30.98(9) 3_456 1_455
O2 U2 U1 165.82(11) 1_655 1_455
O5 U2 U1 109.16(9) . 1_455
O3 U2 U1 38.50(10) . 1_455
O7 U2 U2 91.15(13) . 3_456
O8 U2 U2 91.56(12) . 3_456
O9 U2 U2 35.01(9) . 3_456
O9 U2 U2 34.42(9) 3_456 3_456
O2 U2 U2 108.40(13) 1_655 3_456
O5 U2 U2 172.18(9) . 3_456
O3 U2 U2 100.70(9) . 3_456
U1 U2 U2 63.119(5) 1_455 3_456
O7 U2 U1 101.34(12) . .
O8 U2 U1 81.37(12) . .
O9 U2 U1 25.97(9) . .
O9 U2 U1 91.68(9) 3_456 .
O2 U2 U1 51.43(13) 1_655 .
O5 U2 U1 129.36(9) . .
O3 U2 U1 157.58(9) . .
U1 U2 U1 121.465(5) 1_455 .
U2 U2 U1 58.346(5) 3_456 .
O1 Mn1 O10 97.13(17) . .
O1 Mn1 O11 88.58(17) . .
O10 Mn1 O11 92.66(16) . .
O1 Mn1 O12 97.85(17) . .
O10 Mn1 O12 91.96(15) . .
O11 Mn1 O12 171.57(15) . .
O1 Mn1 O6 171.08(18) . 4_456
O10 Mn1 O6 91.25(15) . 4_456
O11 Mn1 O6 87.99(15) . 4_456
O12 Mn1 O6 84.86(15) . 4_456
O1 Mn1 O13 86.04(16) . .
O10 Mn1 O13 176.29(15) . .
O11 Mn1 O13 89.34(15) . .
O12 Mn1 O13 85.68(15) . .
O6 Mn1 O13 85.70(15) 4_456 .
O1 P1 O2 115.1(3) . .
O1 P1 O3 109.7(3) . .
O2 P1 O3 106.7(3) . .
O1 P1 C1 109.3(3) . .
O2 P1 C1 110.8(2) . .
O3 P1 C1 104.9(2) . .
O1 P1 U1 121.64(19) . 1_455
O2 P1 U1 66.8(2) . 1_455
O3 P1 U1 40.35(17) . 1_455
C1 P1 U1 124.74(19) . 1_455
P1 O1 Mn1 168.1(3) . .
P1 O2 U2 143.9(2) . 1_455
P1 O3 U1 115.3(2) . 1_455
P1 O3 U2 135.6(2) . .
U1 O3 U2 102.45(14) 1_455 .
C2 O5 U2 137.9(3) . .
U1 O6 Mn1 157.0(2) . 4_655
U1 O9 U2 126.30(17) . .
U1 O9 U2 115.31(16) . 3_456
U2 O9 U2 110.57(15) . 3_456
C2 C1 P1 108.9(4) . .
C2 C1 H1A 109.9 . .
P1 C1 H1A 109.9 . .
C2 C1 H1B 109.9 . .
P1 C1 H1B 109.9 . .
H1A C1 H1B 108.3 . .
O4 C2 O5 122.0(5) . .
O4 C2 C1 120.1(5) . .
O5 C2 C1 117.9(5) . .

loop_
_geom_bond_atom_site_label_1
_geom_bond_atom_site_label_2
_geom_bond_distance
_geom_bond_site_symmetry_2
U1 O6 1.826(4) .
U1 O6 1.826(4) 3_556
U1 O9 2.164(4) .
U1 O9 2.164(4) 3_556
U1 O3 2.424(4) 1_655
U1 O3 2.424(4) 3_456
U1 P1 3.3845(12) 3_456
U1 P1 3.3846(12) 1_655
U1 U2 3.8013(2) 1_655
U1 U2 3.8014(2) 3_456
U1 U2 3.9831(2) 3_556
U1 U2 3.9832(2) .
U2 O7 1.777(4) .
U2 O8 1.787(4) .
U2 O9 2.300(4) .
U2 O9 2.334(4) 3_456
U2 O2 2.361(4) 1_655
U2 O5 2.421(4) .
U2 O3 2.452(4) .
U2 U1 3.8013(2) 1_455
U2 U2 3.8091(4) 3_456
Mn1 O1 2.080(4) .
Mn1 O10 2.160(4) .
Mn1 O11 2.167(4) .
Mn1 O12 2.189(4) .
Mn1 O6 2.199(4) 4_456
Mn1 O13 2.208(4) .
P1 O1 1.492(4) .
P1 O2 1.517(4) .
P1 O3 1.544(4) .
P1 C1 1.808(6) .
P1 U1 3.3845(12) 1_455
O2 U2 2.361(4) 1_455
O3 U1 2.424(4) 1_455
O4 C2 1.250(6) .
O5 C2 1.282(6) .
O6 Mn1 2.199(4) 4_655
O9 U2 2.334(4) 3_456
C1 C2 1.517(7) .
C1 H1A 0.9900 .
C1 H1B 0.9900 .
